data_2238237
loop_
_publ_author_name
'Zheng, Yunfa'

_publ_section_title
;
 2,4-Dibromo-6-{[(5-chloro-2-methylphenyl)imino]methyl}phenol
;
_journal_coeditor_code RK2407
_journal_issue 7
_journal_name_full 'Acta Crystallographica Section E'
_journal_page_first o1190
_journal_paper_doi 10.1107/S1600536813017558
_journal_volume 69
_journal_year 2013
_chemical_formula_moiety 'C14 H10 Br2 Cl N O'
_chemical_formula_sum 'C14 H10 Br2 Cl N O'
_chemical_formula_weight 403.48
_chemical_name_systematic
;
2,4-Dibromo-6-{[(5-chloro-2-methylphenyl)imino]methyl}phenol
;
_space_group_IT_number 15
_symmetry_cell_setting monoclinic
_symmetry_space_group_name_Hall '-C 2yc'
_symmetry_space_group_name_H-M 'C 1 2/c 1'
_atom_sites_solution_hydrogens geom
_atom_sites_solution_primary direct
_atom_sites_solution_secondary difmap
_audit_creation_method SHELXL97
_cell_angle_alpha 90.00
_cell_angle_beta 102.594(15)
_cell_angle_gamma 90.00
_cell_formula_units_Z 8
_cell_length_a 31.603(5)
_cell_length_b 6.1828(10)
_cell_length_c 14.890(2)
_cell_measurement_reflns_used 1332
_cell_measurement_temperature 295(2)
_cell_measurement_theta_max 29.4258
_cell_measurement_theta_min 3.2432
_cell_volume 2839.4(8)
_computing_cell_refinement '<i>SAINT</i> (Bruker, 2004)'
_computing_data_collection '<i>SMART</i> (Bruker, 2004)'
_computing_data_reduction '<i>SAINT</i> (Bruker, 2004)'
_computing_molecular_graphics '<i>ORTEP-3</i> (Farrugia, 2012)'
_computing_publication_material '<i>SHELXL97</i> (Sheldrick, 2008)'
_computing_structure_refinement '<i>SHELXL97</i> (Sheldrick, 2008)'
_computing_structure_solution '<i>SHELXS97</i> (Sheldrick, 2008)'
_diffrn_ambient_temperature 295(2)
_diffrn_measured_fraction_theta_full 0.995
_diffrn_measured_fraction_theta_max 0.995
_diffrn_measurement_device_type 'Bruker APEXII CCD'
_diffrn_measurement_method '\f- and \w-scans'
_diffrn_radiation_monochromator graphite
_diffrn_radiation_source 'fine-focus sealed tube'
_diffrn_radiation_type MoK\a
_diffrn_radiation_wavelength 0.71073
_diffrn_reflns_av_R_equivalents 0.0348
_diffrn_reflns_av_sigmaI/netI 0.0494
_diffrn_reflns_limit_h_max 37
_diffrn_reflns_limit_h_min -38
_diffrn_reflns_limit_k_max 7
_diffrn_reflns_limit_k_min -7
_diffrn_reflns_limit_l_max 17
_diffrn_reflns_limit_l_min -12
_diffrn_reflns_number 5369
_diffrn_reflns_theta_full 25.35
_diffrn_reflns_theta_max 25.35
_diffrn_reflns_theta_min 3.35
_exptl_absorpt_coefficient_mu 5.888
_exptl_absorpt_correction_T_max 0.171
_exptl_absorpt_correction_T_min 0.123
_exptl_absorpt_correction_type multi-scan
_exptl_absorpt_process_details '(<i>SADABS</i>; Sheldrick, 2003)'
_exptl_crystal_colour yellow
_exptl_crystal_density_diffrn 1.888
_exptl_crystal_density_method 'not measured'
_exptl_crystal_description block
_exptl_crystal_F_000 1568
_exptl_crystal_size_max 0.38
_exptl_crystal_size_mid 0.35
_exptl_crystal_size_min 0.30
_refine_diff_density_max 0.411
_refine_diff_density_min -0.368
_refine_ls_extinction_method none
_refine_ls_goodness_of_fit_ref 0.997
_refine_ls_hydrogen_treatment constr
_refine_ls_matrix_type full
_refine_ls_number_parameters 174
_refine_ls_number_reflns 2600
_refine_ls_number_restraints 0
_refine_ls_restrained_S_all 0.997
_refine_ls_R_factor_all 0.0653
_refine_ls_R_factor_gt 0.0383
_refine_ls_shift/su_max 0.000
_refine_ls_shift/su_mean 0.000
_refine_ls_structure_factor_coef Fsqd
_refine_ls_weighting_details 'calc w=1/[\s^2^(Fo^2^)+(0.0330P)^2^] where P=(Fo^2^+2Fc^2^)/3'
_refine_ls_weighting_scheme calc
_refine_ls_wR_factor_gt 0.0727
_refine_ls_wR_factor_ref 0.0819
_reflns_number_gt 1839
_reflns_number_total 2600
_reflns_threshold_expression I>2\s(I)
_cod_data_source_file rk2407.cif
_cod_data_source_block I
_cod_original_sg_symbol_H-M 'C 2/c'
_cod_database_code 2238237
_cod_database_fobs_code 2238237

loop_
_symmetry_equiv_pos_as_xyz
'x, y, z'
'-x, y, -z+1/2'
'x+1/2, y+1/2, z'
'-x+1/2, y+1/2, -z+1/2'
'-x, -y, -z'
'x, -y, z-1/2'
'-x+1/2, -y+1/2, -z'
'x+1/2, -y+1/2, z-1/2'

loop_
_atom_site_type_symbol
_atom_site_label
_atom_site_fract_x
_atom_site_fract_y
_atom_site_fract_z
_atom_site_U_iso_or_equiv
_atom_site_adp_type
_atom_site_calc_flag
_atom_site_refinement_flags
_atom_site_occupancy
_atom_site_symmetry_multiplicity
Br Br1 0.032809(16) 0.04959(8) 0.15977(4) 0.07156(19) Uani d . 1 1
Br Br2 0.214268(14) 0.15664(7) 0.23337(3) 0.06296(18) Uani d . 1 1
Cl Cl1 0.04381(4) 1.43342(19) -0.16015(9) 0.0733(4) Uani d . 1 1
O O1 0.18961(8) 0.5562(4) 0.1191(2) 0.0543(7) Uani d . 1 1
H H1 0.1827 0.6566 0.0829 0.081 Uiso calc R 1 1
N N1 0.13813(10) 0.8234(4) 0.0161(2) 0.0398(7) Uani d . 1 1
C C1 0.09405(12) 1.1128(6) -0.0732(3) 0.0425(9) Uani d . 1 1
H H1A 0.0687 1.0563 -0.0605 0.051 Uiso calc R 1 1
C C2 0.09307(13) 1.2987(6) -0.1244(3) 0.0446(10) Uani d . 1 1
C C3 0.12950(15) 1.3817(7) -0.1455(3) 0.0525(11) Uani d . 1 1
H H3 0.1281 1.5071 -0.1805 0.063 Uiso calc R 1 1
C C4 0.16871(14) 1.2770(6) -0.1143(3) 0.0511(11) Uani d . 1 1
H H4 0.1936 1.3326 -0.1293 0.061 Uiso calc R 1 1
C C5 0.17164(12) 1.0909(6) -0.0610(3) 0.0417(9) Uani d . 1 1
C C6 0.13395(12) 1.0104(6) -0.0405(2) 0.0371(9) Uani d . 1 1
C C7 0.21455(13) 0.9824(7) -0.0262(3) 0.0567(11) Uani d . 1 1
H H7A 0.2227 0.9965 0.0395 0.085 Uiso calc R 1 1
H H7B 0.2361 1.0493 -0.0535 0.085 Uiso calc R 1 1
H H7C 0.2122 0.8319 -0.0424 0.085 Uiso calc R 1 1
C C8 0.10618(13) 0.7192(6) 0.0326(3) 0.0416(9) Uani d . 1 1
H H8 0.0782 0.7678 0.0079 0.050 Uiso calc R 1 1
C C9 0.11218(12) 0.5254(5) 0.0891(2) 0.0373(9) Uani d . 1 1
C C10 0.15431(12) 0.4507(6) 0.1287(2) 0.0381(9) Uani d . 1 1
C C11 0.15814(12) 0.2580(6) 0.1790(2) 0.0391(9) Uani d . 1 1
C C12 0.12263(13) 0.1421(6) 0.1892(2) 0.0433(10) Uani d . 1 1
H H12 0.1260 0.0137 0.2225 0.052 Uiso calc R 1 1
C C13 0.08149(12) 0.2177(6) 0.1493(3) 0.0426(9) Uani d . 1 1
C C14 0.07621(12) 0.4088(6) 0.1011(3) 0.0435(10) Uani d . 1 1
H H14 0.0485 0.4603 0.0764 0.052 Uiso calc R 1 1

loop_
_atom_site_aniso_label
_atom_site_aniso_U_11
_atom_site_aniso_U_22
_atom_site_aniso_U_33
_atom_site_aniso_U_12
_atom_site_aniso_U_13
_atom_site_aniso_U_23
Br1 0.0586(3) 0.0699(3) 0.0919(4) -0.0168(2) 0.0287(3) 0.0172(3)
Br2 0.0527(3) 0.0652(3) 0.0679(3) 0.0080(2) 0.0066(2) 0.0210(2)
Cl1 0.0641(8) 0.0718(8) 0.0766(9) 0.0211(6) -0.0010(6) 0.0219(6)
O1 0.0407(16) 0.0495(17) 0.070(2) -0.0082(13) 0.0062(14) 0.0174(14)
N1 0.0429(19) 0.0362(17) 0.0400(19) -0.0028(15) 0.0082(15) 0.0012(15)
C1 0.040(2) 0.039(2) 0.047(2) -0.0042(18) 0.0064(19) 0.0021(19)
C2 0.048(2) 0.043(2) 0.039(2) 0.0113(19) 0.0019(19) 0.0023(19)
C3 0.070(3) 0.043(2) 0.043(3) 0.001(2) 0.010(2) 0.0080(19)
C4 0.055(3) 0.055(3) 0.046(3) -0.009(2) 0.017(2) 0.005(2)
C5 0.047(2) 0.041(2) 0.037(2) -0.0023(18) 0.0093(19) 0.0002(18)
C6 0.045(2) 0.031(2) 0.035(2) -0.0017(17) 0.0076(18) -0.0045(16)
C7 0.044(2) 0.071(3) 0.056(3) -0.002(2) 0.013(2) 0.013(2)
C8 0.038(2) 0.037(2) 0.050(2) 0.0060(18) 0.0096(19) 0.0013(18)
C9 0.042(2) 0.034(2) 0.038(2) -0.0011(17) 0.0124(18) -0.0015(17)
C10 0.044(2) 0.034(2) 0.038(2) -0.0053(18) 0.0106(18) -0.0038(17)
C11 0.043(2) 0.037(2) 0.037(2) 0.0001(17) 0.0105(18) 0.0001(18)
C12 0.061(3) 0.035(2) 0.038(2) 0.0003(19) 0.019(2) 0.0013(17)
C13 0.042(2) 0.045(2) 0.042(2) -0.0095(19) 0.0130(19) -0.0016(19)
C14 0.040(2) 0.043(2) 0.050(2) 0.0046(18) 0.0132(19) 0.0041(19)

loop_
_atom_type_symbol
_atom_type_description
_atom_type_scat_dispersion_real
_atom_type_scat_dispersion_imag
_atom_type_scat_source
C C 0.0033 0.0016 'International Tables Vol C Tables 4.2.6.8 and 6.1.1.4'
H H 0.0000 0.0000 'International Tables Vol C Tables 4.2.6.8 and 6.1.1.4'
Br Br -0.2901 2.4595 'International Tables Vol C Tables 4.2.6.8 and 6.1.1.4'
Cl Cl 0.1484 0.1585 'International Tables Vol C Tables 4.2.6.8 and 6.1.1.4'
N N 0.0061 0.0033 'International Tables Vol C Tables 4.2.6.8 and 6.1.1.4'
O O 0.0106 0.0060 'International Tables Vol C Tables 4.2.6.8 and 6.1.1.4'

loop_
_geom_angle_atom_site_label_1
_geom_angle_atom_site_label_2
_geom_angle_atom_site_label_3
_geom_angle
C10 O1 H1 109.5
C8 N1 C6 123.7(3)
C2 C1 C6 118.7(4)
C2 C1 H1A 120.7
C6 C1 H1A 120.7
C3 C2 C1 121.8(4)
C3 C2 Cl1 119.6(3)
C1 C2 Cl1 118.6(3)
C2 C3 C4 119.1(4)
C2 C3 H3 120.4
C4 C3 H3 120.4
C3 C4 C5 121.5(4)
C3 C4 H4 119.3
C5 C4 H4 119.3
C6 C5 C4 118.0(3)
C6 C5 C7 121.3(3)
C4 C5 C7 120.7(4)
C5 C6 C1 120.9(3)
C5 C6 N1 116.8(3)
C1 C6 N1 122.3(3)
C5 C7 H7A 109.5
C5 C7 H7B 109.5
H7A C7 H7B 109.5
C5 C7 H7C 109.5
H7A C7 H7C 109.5
H7B C7 H7C 109.5
N1 C8 C9 121.5(3)
N1 C8 H8 119.2
C9 C8 H8 119.2
C14 C9 C10 120.0(3)
C14 C9 C8 119.7(3)
C10 C9 C8 120.3(3)
O1 C10 C11 120.0(3)
O1 C10 C9 122.2(3)
C11 C10 C9 117.8(3)
C12 C11 C10 121.9(3)
C12 C11 Br2 119.7(3)
C10 C11 Br2 118.4(3)
C11 C12 C13 119.4(3)
C11 C12 H12 120.3
C13 C12 H12 120.3
C14 C13 C12 120.6(3)
C14 C13 Br1 120.5(3)
C12 C13 Br1 118.9(3)
C13 C14 C9 120.3(3)
C13 C14 H14 119.9
C9 C14 H14 119.9

loop_
_geom_bond_atom_site_label_1
_geom_bond_atom_site_label_2
_geom_bond_distance
Br1 C13 1.891(4)
Br2 C11 1.889(4)
Cl1 C2 1.744(4)
O1 C10 1.327(4)
O1 H1 0.8200
N1 C8 1.266(4)
N1 C6 1.420(4)
C1 C2 1.376(5)
C1 C6 1.400(5)
C1 H1A 0.9300
C2 C3 1.358(6)
C3 C4 1.385(6)
C3 H3 0.9300
C4 C5 1.389(5)
C4 H4 0.9300
C5 C6 1.385(5)
C5 C7 1.500(5)
C7 H7A 0.9600
C7 H7B 0.9600
C7 H7C 0.9600
C8 C9 1.453(5)
C8 H8 0.9300
C9 C14 1.390(5)
C9 C10 1.411(5)
C10 C11 1.398(5)
C11 C12 1.367(5)
C12 C13 1.387(5)
C12 H12 0.9300
C13 C14 1.373(5)
C14 H14 0.9300

loop_
_geom_hbond_atom_site_label_D
_geom_hbond_atom_site_label_H
_geom_hbond_atom_site_label_A
_geom_hbond_distance_DH
_geom_hbond_distance_HA
_geom_hbond_distance_DA
_geom_hbond_angle_DHA
O1 H1 N1 0.82 1.85 2.576(4) 146.9

loop_
_geom_torsion_atom_site_label_1
_geom_torsion_atom_site_label_2
_geom_torsion_atom_site_label_3
_geom_torsion_atom_site_label_4
_geom_torsion
C9 C8 N1 C6 178.4(3)
